data_7151495
loop_
_publ_author_name
'Lech Kozerski'
'Bogdan Kamie\'nski'
'Robert Kaw\;ecki'
'Zofia Urbanczyk-Lipkowska'
'Wojciech Bocian'
'El\.zbieta Bednarek'
'Jerzy Sitkowski'
'Katarzyna Zakrzewska'
'Kim T. Nielsen'
'Poul Erik Hansen'

_publ_section_title
;
 Solution and solid state 13C NMR and X-ray studies of genistein
 complexes with amines. Potential biological function of the C-7, C-5,
 and C-4'-OH groups
;
_journal_issue 20
_journal_name_full 'Org. Biomol. Chem.'
_journal_page_first 3578
_journal_page_last 3585
_journal_paper_doi 10.1039/b305991j
_journal_volume 1
_journal_year 2003
_chemical_formula_sum 'C19 H24.5 N2 O7.5'
_chemical_formula_weight 400.91
_chemical_name_systematic
;
?
;
_space_group_IT_number 61
_symmetry_space_group_name_Hall '-P 2ac 2ab'
_symmetry_space_group_name_H-M 'P b c a'
_atom_sites_solution_hydrogens geom
_atom_sites_solution_primary direct
_atom_sites_solution_secondary difmap
_audit_creation_method SHELXL-97
_cell_angle_alpha 90.00
_cell_angle_beta 90.00
_cell_angle_gamma 90.00
_cell_formula_units_Z 8
_cell_length_a 6.8220(10)
_cell_length_b 23.501(5)
_cell_length_c 23.730(5)
_cell_measurement_reflns_used 15
_cell_measurement_temperature 293(2)
_cell_measurement_theta_max 23.5
_cell_measurement_theta_min 17.1
_cell_volume 3804.5(13)
_computing_cell_refinement 'EXPRESS, Nonius BV'
_computing_data_collection 'EXPRESS, Nonius BV'
_computing_data_reduction 'OpenMoleN, Nonius BV'
_computing_structure_refinement 'SHELXL-97 (Sheldrick, 1997)'
_diffrn_ambient_temperature 150.0(1)
_diffrn_measured_fraction_theta_full 0.725
_diffrn_measured_fraction_theta_max 0.725
_diffrn_measurement_device_type MACH3
_diffrn_measurement_method omega/2theta
_diffrn_radiation_monochromator graphite
_diffrn_radiation_source 'fine-focus sealed tube'
_diffrn_radiation_type CuK\a
_diffrn_radiation_wavelength 1.54178
_diffrn_reflns_av_R_equivalents 0.0707
_diffrn_reflns_av_sigmaI/netI 0.0730
_diffrn_reflns_limit_h_max 0
_diffrn_reflns_limit_h_min -7
_diffrn_reflns_limit_k_max 24
_diffrn_reflns_limit_k_min 0
_diffrn_reflns_limit_l_max 23
_diffrn_reflns_limit_l_min -25
_diffrn_reflns_number 3026
_diffrn_reflns_theta_full 56.99
_diffrn_reflns_theta_max 56.99
_diffrn_reflns_theta_min 3.73
_diffrn_standards_decay_% 26.1
_diffrn_standards_interval_count 100
_diffrn_standards_interval_time 3600s
_diffrn_standards_number 3
_exptl_absorpt_coefficient_mu 0.915
_exptl_absorpt_correction_type none
_exptl_crystal_colour colorless
_exptl_crystal_density_diffrn 1.400
_exptl_crystal_density_method 'not measured'
_exptl_crystal_F_000 1700
_exptl_crystal_size_max 0.21
_exptl_crystal_size_mid 0.14
_exptl_crystal_size_min 0.14
_refine_diff_density_max 0.368
_refine_diff_density_min -0.415
_refine_diff_density_rms 0.068
_refine_ls_extinction_method none
_refine_ls_goodness_of_fit_ref 1.257
_refine_ls_hydrogen_treatment mixed
_refine_ls_matrix_type full
_refine_ls_number_parameters 292
_refine_ls_number_reflns 1860
_refine_ls_number_restraints 1
_refine_ls_restrained_S_all 1.257
_refine_ls_R_factor_all 0.0718
_refine_ls_R_factor_gt 0.0643
_refine_ls_shift/su_max 0.090
_refine_ls_shift/su_mean 0.007
_refine_ls_structure_factor_coef Fsqd
_refine_ls_weighting_details 'calc w=1/[\s^2^(Fo^2^)+(0.0423P)^2^+7.4402P] where P=(Fo^2^+2Fc^2^)/3'
_refine_ls_weighting_scheme calc
_refine_ls_wR_factor_gt 0.1467
_refine_ls_wR_factor_ref 0.1520
_reflns_number_gt 1705
_reflns_number_total 1860
_reflns_threshold_expression >2sigma(I)
_cod_data_source_file b305991j.txt
_cod_data_source_block ok
_cod_original_formula_sum 'C19 H24.50 N2 O7.50'
_cod_database_code 7151495

loop_
_symmetry_equiv_pos_as_xyz
'x, y, z'
'-x+1/2, -y, z+1/2'
'-x, y+1/2, -z+1/2'
'x+1/2, -y+1/2, -z'
'-x, -y, -z'
'x-1/2, y, -z-1/2'
'x, -y-1/2, z-1/2'
'-x-1/2, y-1/2, z'

loop_
_atom_site_label
_atom_site_type_symbol
_atom_site_fract_x
_atom_site_fract_y
_atom_site_fract_z
_atom_site_U_iso_or_equiv
_atom_site_adp_type
_atom_site_occupancy
_atom_site_symmetry_multiplicity
_atom_site_calc_flag
_atom_site_refinement_flags
_atom_site_disorder_assembly
_atom_site_disorder_group
O3 O 0.1237(17) 0.0083(4) 0.5045(5) 0.068(3) Uani 0.50 1 d PD . .
H5 H 0.875(10) 0.313(2) 0.267(2) 0.046(19) Uiso 1 1 d . . .
H18 H 0.873(11) 0.386(3) -0.082(3) 0.05(2) Uiso 1 1 d . . .
H19 H 0.443(11) 0.869(3) 0.365(3) 0.06(2) Uiso 1 1 d . . .
H20' H 0.491(10) 1.057(3) 0.355(2) 0.04(2) Uiso 1 1 d . . .
H20 H 0.301(15) 1.034(3) 0.356(4) 0.09(3) Uiso 1 1 d . . .
H20A H 0.052(14) 0.120(4) 0.670(4) 0.10(3) Uiso 1 1 d . . .
H20B H 0.231(12) 0.098(3) 0.650(3) 0.06(2) Uiso 1 1 d . . .
H21A H 0.479(14) 0.990(4) 0.158(3) 0.09(3) Uiso 1 1 d . . .
H21B H 0.415(15) 1.050(4) 0.149(4) 0.11(3) Uiso 1 1 d . . .
H31 H 0.160(15) 0.033(3) 0.475(3) 0.01(3) Uiso 0.50 1 d PD . .
C1' C 0.8460(8) 0.2807(2) 0.0806(2) 0.0183(13) Uani 1 1 d . . .
C2 C 0.7663(8) 0.1876(2) 0.1238(2) 0.0173(12) Uani 1 1 d . . .
H7 H 0.7527 0.1745 0.0870 0.021 Uiso 1 1 calc R . .
C2' C 0.7049(8) 0.2860(2) 0.0380(2) 0.0176(13) Uani 1 1 d . . .
H13 H 0.5900 0.2648 0.0402 0.021 Uiso 1 1 calc R . .
C2" C 0.3957(10) 0.9355(2) 0.4119(2) 0.0373(16) Uani 1 1 d . . .
H94A H 0.4345 0.9169 0.4467 0.045 Uiso 1 1 calc R . .
H94B H 0.2537 0.9366 0.4104 0.045 Uiso 1 1 calc R . .
C3' C 0.7331(8) 0.3222(2) -0.0075(2) 0.0198(13) Uani 1 1 d . . .
H14 H 0.6380 0.3251 -0.0355 0.024 Uiso 1 1 calc R . .
C3 C 0.8140(7) 0.2428(2) 0.1309(2) 0.0172(13) Uani 1 1 d . . .
C3" C 0.4779(10) 0.9956(2) 0.4100(2) 0.0318(15) Uani 1 1 d . . .
H95A H 0.4248 1.0175 0.4411 0.038 Uiso 1 1 calc R . .
H95B H 0.6193 0.9943 0.4142 0.038 Uiso 1 1 calc R . .
C4 C 0.8378(7) 0.2644(2) 0.1883(2) 0.0145(12) Uani 1 1 d . . .
C4' C 0.9067(9) 0.3543(2) -0.0110(2) 0.0207(13) Uani 1 1 d . . .
C5" C 0.4825(8) 0.9893(2) 0.3056(2) 0.0232(14) Uani 1 1 d . . .
H97A H 0.6241 0.9884 0.3020 0.028 Uiso 1 1 calc R . .
H97B H 0.4293 1.0070 0.2720 0.028 Uiso 1 1 calc R . .
C5 C 0.8217(7) 0.2388(2) 0.2911(2) 0.0127(12) Uani 1 1 d . . .
C5' C 1.0508(8) 0.3485(2) 0.0307(2) 0.0202(13) Uani 1 1 d . . .
H16 H 1.1669 0.3691 0.0280 0.024 Uiso 1 1 calc R . .
C6' C 1.0209(8) 0.3122(2) 0.0757(2) 0.0187(13) Uani 1 1 d . . .
H17 H 1.1175 0.3085 0.1031 0.022 Uiso 1 1 calc R . .
C6" C 0.4043(9) 0.9288(2) 0.3107(2) 0.0276(14) Uani 1 1 d . . .
H98A H 0.2621 0.9293 0.3103 0.033 Uiso 1 1 calc R . .
H98B H 0.4491 0.9062 0.2790 0.033 Uiso 1 1 calc R . .
C6 C 0.7916(7) 0.1995(2) 0.3332(2) 0.0136(12) Uani 1 1 d . . .
H3 H 0.8056 0.2102 0.3707 0.016 Uiso 1 1 calc R . .
C7 C 0.7390(7) 0.1426(2) 0.3195(2) 0.0150(12) Uani 1 1 d . . .
C8 C 0.7185(7) 0.1278(2) 0.2623(2) 0.0151(12) Uani 1 1 d . . .
H1 H 0.6814 0.0911 0.2525 0.018 Uiso 1 1 calc R . .
C9 C 0.7531(8) 0.1674(2) 0.22113(19) 0.0140(11) Uiso 1 1 d . . .
C10 C 0.8049(8) 0.2245(2) 0.23335(19) 0.0141(12) Uiso 1 1 d . . .
N1" N 0.4733(8) 0.9037(2) 0.3630(2) 0.0332(13) Uani 1 1 d . . .
N4" N 0.4276(8) 1.0238(2) 0.3560(2) 0.0238(12) Uani 1 1 d . . .
O1 O 0.7365(5) 0.14943(13) 0.16596(13) 0.0157(8) Uani 1 1 d . . .
O4' O 0.9424(6) 0.39262(16) -0.05312(16) 0.0303(11) Uani 1 1 d . . .
O4 O 0.8824(5) 0.31574(14) 0.19833(14) 0.0212(9) Uani 1 1 d . . .
O5 O 0.8730(5) 0.29324(14) 0.30586(15) 0.0196(9) Uani 1 1 d . . .
O7 O 0.7115(5) 0.10440(13) 0.36006(13) 0.0186(9) Uani 1 1 d . . .
O2 O 0.1191(7) 0.08619(17) 0.66601(19) 0.0319(11) Uani 1 1 d . . .
O6 O 0.5209(6) 1.02367(19) 0.16364(18) 0.0280(10) Uani 1 1 d . . .

loop_
_atom_site_aniso_label
_atom_site_aniso_U_11
_atom_site_aniso_U_22
_atom_site_aniso_U_33
_atom_site_aniso_U_23
_atom_site_aniso_U_13
_atom_site_aniso_U_12
O3 0.063(7) 0.047(6) 0.093(8) 0.011(6) -0.001(7) 0.004(6)
C1' 0.020(3) 0.015(3) 0.020(3) 0.000(2) 0.006(3) 0.005(3)
C2 0.011(3) 0.027(3) 0.014(2) -0.001(2) 0.001(2) 0.005(3)
C2' 0.017(3) 0.016(3) 0.020(3) 0.000(2) -0.005(3) 0.000(3)
C2" 0.038(4) 0.036(4) 0.037(4) 0.011(3) 0.005(3) -0.008(3)
C3' 0.015(3) 0.025(3) 0.019(3) 0.000(2) -0.006(3) 0.002(3)
C3 0.003(3) 0.029(3) 0.020(3) 0.001(2) -0.001(2) 0.003(3)
C3" 0.034(4) 0.033(3) 0.028(3) 0.006(3) -0.002(3) -0.011(3)
C4 0.014(3) 0.014(3) 0.029(3) 0.003(2) -0.002(2) 0.002(2)
C4' 0.030(4) 0.017(3) 0.015(3) 0.000(2) 0.003(3) 0.005(3)
C5" 0.011(3) 0.029(3) 0.030(3) 0.000(3) -0.003(3) -0.005(3)
C5 0.004(3) 0.010(3) 0.024(3) -0.003(2) -0.002(2) 0.003(2)
C5' 0.015(3) 0.024(3) 0.021(3) 0.001(2) -0.001(3) -0.006(3)
C6' 0.015(3) 0.024(3) 0.017(3) 0.000(2) -0.003(3) 0.002(3)
C6" 0.014(3) 0.026(3) 0.043(4) -0.006(3) 0.007(3) -0.001(3)
C6 0.007(3) 0.015(3) 0.019(3) -0.004(2) -0.001(2) 0.002(2)
C7 0.001(3) 0.020(3) 0.024(3) 0.008(2) 0.002(2) 0.004(2)
C8 0.002(3) 0.016(3) 0.027(3) 0.003(2) -0.002(2) 0.001(2)
N1" 0.028(3) 0.017(3) 0.054(3) 0.010(3) 0.005(3) -0.004(3)
N4" 0.023(3) 0.015(3) 0.033(3) -0.005(2) 0.002(3) -0.004(2)
O1 0.0106(19) 0.0160(18) 0.0203(18) 0.0006(15) 0.0001(17) -0.0012(16)
O4' 0.032(3) 0.035(2) 0.024(2) 0.007(2) -0.006(2) -0.003(2)
O4 0.020(2) 0.016(2) 0.028(2) 0.0018(16) 0.0004(18) -0.0025(17)
O5 0.018(2) 0.016(2) 0.025(2) -0.0016(16) 0.0010(18) -0.0025(17)
O7 0.015(2) 0.0176(18) 0.0232(19) 0.0015(16) -0.0005(17) -0.0043(17)
O2 0.021(3) 0.018(2) 0.056(3) 0.001(2) 0.006(2) -0.002(2)
O6 0.013(2) 0.025(2) 0.046(3) 0.001(2) -0.005(2) 0.000(2)

loop_
_atom_type_symbol
_atom_type_description
_atom_type_scat_dispersion_real
_atom_type_scat_dispersion_imag
_atom_type_scat_source
C C 0.0181 0.0091 'International Tables Vol C Tables 4.2.6.8 and 6.1.1.4'
H H 0.0000 0.0000 'International Tables Vol C Tables 4.2.6.8 and 6.1.1.4'
N N 0.0311 0.0180 'International Tables Vol C Tables 4.2.6.8 and 6.1.1.4'
O O 0.0492 0.0322 'International Tables Vol C Tables 4.2.6.8 and 6.1.1.4'

loop_
_geom_angle_atom_site_label_1
_geom_angle_atom_site_label_2
_geom_angle_atom_site_label_3
_geom_angle
_geom_angle_site_symmetry_1
_geom_angle_site_symmetry_3
_geom_angle_publ_flag
O3 O3 H31 108(7) 5_556 . ?
C2' C1' C6' 118.4(5) . . ?
C2' C1' C3 121.7(5) . . ?
C6' C1' C3 119.9(5) . . ?
C3 C2 O1 125.4(5) . . ?
C3 C2 H7 117.3 . . ?
O1 C2 H7 117.3 . . ?
C3' C2' C1' 121.4(5) . . ?
C3' C2' H13 119.3 . . ?
C1' C2' H13 119.3 . . ?
N1" C2" C3" 108.3(5) . . ?
N1" C2" H94A 110.0 . . ?
C3" C2" H94A 110.0 . . ?
N1" C2" H94B 110.0 . . ?
C3" C2" H94B 110.0 . . ?
H94A C2" H94B 108.4 . . ?
C2' C3' C4' 119.4(5) . . ?
C2' C3' H14 120.3 . . ?
C4' C3' H14 120.3 . . ?
C2 C3 C4 118.5(5) . . ?
C2 C3 C1' 120.3(5) . . ?
C4 C3 C1' 121.1(4) . . ?
N4" C3" C2" 110.8(5) . . ?
N4" C3" H95A 109.5 . . ?
C2" C3" H95A 109.5 . . ?
N4" C3" H95B 109.5 . . ?
C2" C3" H95B 109.5 . . ?
H95A C3" H95B 108.1 . . ?
O4 C4 C10 121.2(5) . . ?
O4 C4 C3 122.1(5) . . ?
C10 C4 C3 116.7(4) . . ?
O4' C4' C5' 117.1(5) . . ?
O4' C4' C3' 123.2(5) . . ?
C5' C4' C3' 119.7(5) . . ?
N4" C5" C6" 110.8(5) . . ?
N4" C5" H97A 109.5 . . ?
C6" C5" H97A 109.5 . . ?
N4" C5" H97B 109.5 . . ?
C6" C5" H97B 109.5 . . ?
H97A C5" H97B 108.1 . . ?
O5 C5 C6 118.6(4) . . ?
O5 C5 C10 119.3(5) . . ?
C6 C5 C10 122.1(4) . . ?
C6' C5' C4' 120.2(5) . . ?
C6' C5' H16 119.9 . . ?
C4' C5' H16 119.9 . . ?
C5' C6' C1' 120.8(5) . . ?
C5' C6' H17 119.6 . . ?
C1' C6' H17 119.6 . . ?
N1" C6" C5" 109.5(5) . . ?
N1" C6" H98A 109.8 . . ?
C5" C6" H98A 109.8 . . ?
N1" C6" H98B 109.8 . . ?
C5" C6" H98B 109.8 . . ?
H98A C6" H98B 108.2 . . ?
C5 C6 C7 120.3(4) . . ?
C5 C6 H3 119.9 . . ?
C7 C6 H3 119.9 . . ?
O7 C7 C8 121.1(5) . . ?
O7 C7 C6 120.4(4) . . ?
C8 C7 C6 118.5(4) . . ?
C9 C8 C7 120.2(5) . . ?
C9 C8 H1 119.9 . . ?
C7 C8 H1 119.9 . . ?
C8 C9 O1 117.1(4) . . ?
C8 C9 C10 122.7(4) . . ?
O1 C9 C10 120.2(4) . . ?
C5 C10 C9 116.3(4) . . ?
C5 C10 C4 123.5(5) . . ?
C9 C10 C4 120.2(4) . . ?
C6" N1" C2" 110.5(5) . . ?
C6" N1" H19 111(5) . . ?
C2" N1" H19 111(5) . . ?
C3" N4" C5" 113.1(4) . . ?
C3" N4" H20' 107(4) . . ?
C5" N4" H20' 110(4) . . ?
C3" N4" H20 110(5) . . ?
C5" N4" H20 113(6) . . ?
H20' N4" H20 102(6) . . ?
C2 O1 C9 119.0(4) . . ?
C4' O4' H18 112(5) . . ?
C5 O5 H5 101(3) . . ?
H20A O2 H20B 101(7) . . ?
H21A O6 H21B 107(8) . . ?

loop_
_geom_bond_atom_site_label_1
_geom_bond_atom_site_label_2
_geom_bond_distance
_geom_bond_site_symmetry_2
_geom_bond_publ_flag
O3 O3 1.74(2) 5_556 ?
O3 H31 0.93(2) . ?
C1' C2' 1.402(7) . ?
C1' C6' 1.409(8) . ?
C1' C3 1.506(7) . ?
C2 C3 1.349(7) . ?
C2 O1 1.358(6) . ?
C2 H7 0.9300 . ?
C2' C3' 1.387(7) . ?
C2' H13 0.9300 . ?
C2" N1" 1.477(8) . ?
C2" C3" 1.521(8) . ?
C2" H94A 0.9700 . ?
C2" H94B 0.9700 . ?
C3' C4' 1.408(8) . ?
C3' H14 0.9300 . ?
C3 C4 1.462(7) . ?
C3" N4" 1.483(7) . ?
C3" H95A 0.9700 . ?
C3" H95B 0.9700 . ?
C4 O4 1.268(6) . ?
C4 C10 1.439(7) . ?
C4' O4' 1.366(6) . ?
C4' C5' 1.402(7) . ?
C5" N4" 1.491(7) . ?
C5" C6" 1.525(8) . ?
C5" H97A 0.9700 . ?
C5" H97B 0.9700 . ?
C5 O5 1.372(6) . ?
C5 C6 1.375(7) . ?
C5 C10 1.416(7) . ?
C5' C6' 1.383(7) . ?
C5' H16 0.9300 . ?
C6' H17 0.9300 . ?
C6" N1" 1.452(7) . ?
C6" H98A 0.9700 . ?
C6" H98B 0.9700 . ?
C6 C7 1.421(7) . ?
C6 H3 0.9300 . ?
C7 O7 1.330(6) . ?
C7 C8 1.408(7) . ?
C8 C9 1.369(7) . ?
C8 H1 0.9300 . ?
C9 O1 1.380(6) . ?
C9 C10 1.419(7) . ?
N1" H19 0.85(7) . ?
N4" H20' 0.90(7) . ?
N4" H20 0.90(10) . ?
O4' H18 0.84(7) . ?
O5 H5 1.03(6) . ?
O2 H20A 0.93(9) . ?
O2 H20B 0.90(8) . ?
O6 H21A 0.86(9) . ?
O6 H21B 1.02(10) . ?

loop_
_geom_hbond_atom_site_label_D
_geom_hbond_atom_site_label_H
_geom_hbond_atom_site_label_A
_geom_hbond_distance_DH
_geom_hbond_distance_HA
_geom_hbond_distance_DA
_geom_hbond_angle_DHA
_geom_hbond_site_symmetry_A
O5 H5 O4 1.03(6) 1.64(6) 2.607(5) 156(5) .
O4' H18 O7 0.84(7) 1.78(7) 2.594(5) 162(7) 7_565
N1" H19 O5 0.85(7) 2.58(7) 3.112(6) 121(6) 8_765
N4" H20' O7 0.90(7) 1.87(7) 2.711(6) 154(6) 1_565
N4" H20 O6 0.90(10) 1.98(10) 2.814(7) 153(7) 6_556
O2 H20A O4 0.93(9) 2.01(10) 2.917(6) 165(8) 7_466
O2 H20B N1" 0.90(8) 2.04(9) 2.875(7) 153(6) 5_666
O6 H21A O2 0.86(9) 1.91(9) 2.753(6) 166(8) 2_564
O6 H21B O7 1.02(10) 1.89(10) 2.893(5) 167(7) 6_566
O3 H31 O4' 0.93(2) 2.40(9) 2.970(12) 120(8) 7_466
